data_4335537
loop_
_publ_author_name
'Antti Riisi\"o'
'Ari V\"ais\"anen'
'Reijo Sillanp\"a\"a'

_publ_section_title
;
 Uranyl Complexes of Alkyl-Bridged Ditopic Diaminotetraphenol Ligands and
 Their Use as Uranyl Ion Extractors
;
_journal_name_full 'Inorganic Chemistry'
_journal_page_first 8591
_journal_page_last 8600
_journal_paper_doi 10.1021/ic400663y
_journal_volume 52
_journal_year 2013
_chemical_compound_source 'synthesis as described'
_chemical_formula_moiety 'C57 H88 N4 O16 U2'
_chemical_formula_sum 'C57 H88 N4 O16 U2'
_chemical_formula_weight 1561.37
_chemical_name_systematic
;
 ?
;
_space_group_IT_number 15
_symmetry_cell_setting monoclinic
_symmetry_Int_Tables_number 15
_symmetry_space_group_name_Hall '-C 2yc'
_symmetry_space_group_name_H-M 'C 1 2/c 1'
_atom_sites_solution_hydrogens geom
_atom_sites_solution_primary direct
_atom_sites_solution_secondary difmap
_audit_conform_dict_location ftp://ftp.iucr.org/pub/cif_core.dic
_audit_conform_dict_name cif_core.dic
_audit_conform_dict_version 2.3
_audit_creation_date 2012-06-11T15:39:23-00:00
_audit_creation_method 'WinGX routine CIF_UPDATE'
_cell_angle_alpha 90
_cell_angle_beta 96.6890(10)
_cell_angle_gamma 90
_cell_formula_units_Z 4
_cell_length_a 17.3675(4)
_cell_length_b 13.8639(3)
_cell_length_c 26.2164(7)
_cell_measurement_reflns_used 7426
_cell_measurement_temperature 123(2)
_cell_measurement_theta_max 28.283
_cell_measurement_theta_min 0.407
_cell_measurement_wavelength 0.71073
_cell_volume 6269.4(3)
_computing_cell_refinement 'HKL Scalepack (Otwinowski & Minor 1997)'
_computing_data_collection 'Collect (Bruker AXS BV, 1997-2004)'
_computing_data_reduction 'HKL Denzo and Scalepack (Otwinowski & Minor 1997)'
_computing_molecular_graphics 'Ortep-3 for Windows (Farrugia, 1997)'
_computing_publication_material 'WinGX publication routines (Farrugia, 1999)'
_computing_structure_refinement 'SHELXL-97 (Sheldrick, 2008)'
_computing_structure_solution 'SIR97 (Altomare et al, 1999)'
_diffrn_ambient_temperature 123(2)
_diffrn_detector 'CCD plate'
_diffrn_detector_area_resol_mean 9
_diffrn_measured_fraction_theta_full 0.996
_diffrn_measured_fraction_theta_max 0.996
_diffrn_measurement_device '95mm CCD camera on \k-goniostat'
_diffrn_measurement_device_type KappaCCD
_diffrn_measurement_method 'CCD rotation images, thick slices'
_diffrn_radiation_monochromator 'horizontally mounted graphite crystal'
_diffrn_radiation_probe x-ray
_diffrn_radiation_type MoK\a
_diffrn_radiation_wavelength 0.71073
_diffrn_reflns_av_R_equivalents 0.0434
_diffrn_reflns_av_unetI/netI 0.0383
_diffrn_reflns_limit_h_max 22
_diffrn_reflns_limit_h_min -21
_diffrn_reflns_limit_k_max 17
_diffrn_reflns_limit_k_min -16
_diffrn_reflns_limit_l_max 33
_diffrn_reflns_limit_l_min -33
_diffrn_reflns_number 37792
_diffrn_reflns_theta_full 27
_diffrn_reflns_theta_max 27
_diffrn_reflns_theta_min 2.54
_diffrn_source 'Enraf Nonius FR590'
_exptl_absorpt_coefficient_mu 5.226
_exptl_absorpt_correction_T_max 0.7456
_exptl_absorpt_correction_T_min 0.5389
_exptl_absorpt_correction_type multi-scan
_exptl_absorpt_process_details '(SADABS; Sheldrick, 2008)'
_exptl_crystal_colour red
_exptl_crystal_density_diffrn 1.654
_exptl_crystal_description prism
_exptl_crystal_F_000 3080
_exptl_crystal_size_max 0.1
_exptl_crystal_size_mid 0.1
_exptl_crystal_size_min 0.1
_refine_diff_density_max 0.723
_refine_diff_density_min -0.776
_refine_diff_density_rms 0.106
_refine_ls_extinction_method none
_refine_ls_goodness_of_fit_ref 1.032
_refine_ls_hydrogen_treatment mixed
_refine_ls_matrix_type full
_refine_ls_number_parameters 409
_refine_ls_number_reflns 6827
_refine_ls_number_restraints 14
_refine_ls_restrained_S_all 1.037
_refine_ls_R_factor_all 0.0454
_refine_ls_R_factor_gt 0.0311
_refine_ls_shift/su_max 0.004
_refine_ls_shift/su_mean 0
_refine_ls_structure_factor_coef Fsqd
_refine_ls_weighting_details 'calc w=1/[\s^2^(Fo^2^)+(0.0000P)^2^+35.7848P] where P=(Fo^2^+2Fc^2^)/3'
_refine_ls_weighting_scheme calc
_refine_ls_wR_factor_gt 0.0563
_refine_ls_wR_factor_ref 0.0601
_reflns_number_gt 5578
_reflns_number_total 6827
_reflns_threshold_expression >2\s(I)
_cod_data_source_file ic400663y_si_002_1.cif
_cod_data_source_block ut5-a141_1
_cod_original_sg_symbol_H-M 'C 2/c'
_cod_database_code 4335537

loop_
_symmetry_equiv_pos_as_xyz
'x, y, z'
'-x, y, -z+1/2'
'x+1/2, y+1/2, z'
'-x+1/2, y+1/2, -z+1/2'
'-x, -y, -z'
'x, -y, z-1/2'
'-x+1/2, -y+1/2, -z'
'x+1/2, -y+1/2, z-1/2'

loop_
_atom_site_label
_atom_site_type_symbol
_atom_site_fract_x
_atom_site_fract_y
_atom_site_fract_z
_atom_site_U_iso_or_equiv
_atom_site_adp_type
_atom_site_occupancy
_atom_site_symmetry_multiplicity
_atom_site_calc_flag
_atom_site_refinement_flags
_atom_site_disorder_assembly
_atom_site_disorder_group
U1 U 0.784991(8) 0.673765(11) 0.620712(5) 0.02820(5) Uani 1 1 d . C .
O1 O 0.86724(16) 0.7405(2) 0.60720(11) 0.0343(7) Uani 1 1 d . . .
O2 O 0.69712(17) 0.6127(2) 0.62784(11) 0.0475(8) Uani 1 1 d . . .
O3 O 0.84782(17) 0.53606(19) 0.63129(10) 0.0362(7) Uani 1 1 d . . .
O4 O 0.81597(14) 0.68539(19) 0.70419(10) 0.0288(6) Uani 1 1 d . . .
O5 O 0.72072(18) 0.8299(2) 0.64521(11) 0.0465(8) Uani 1 1 d . . .
O6 O 0.70452(18) 0.7963(2) 0.56419(11) 0.0423(8) Uani 1 1 d . . .
O7 O 0.6573(2) 0.9298(3) 0.59163(13) 0.0687(11) Uani 1 1 d . . .
O8 O 0.77115(19) 0.6237(2) 0.53018(11) 0.0414(7) Uani 1 1 d D . .
H8O H 0.788(3) 0.655(4) 0.5041(16) 0.08(2) Uiso 1 1 d D D 2
N1 N 0.6926(2) 0.8555(3) 0.60027(15) 0.0485(10) Uani 1 1 d . . .
N8 N 0.83459(16) 0.4911(2) 0.73932(11) 0.0217(7) Uani 1 1 d D . .
H8 H 0.849(2) 0.536(2) 0.7190(13) 0.026 Uiso 1 1 d D . .
C1 C 0.8670(2) 0.4432(3) 0.62997(14) 0.0257(8) Uani 1 1 d . . .
C2 C 0.9156(2) 0.4098(3) 0.59453(15) 0.0316(9) Uani 1 1 d . . .
C3 C 0.9383(2) 0.3139(3) 0.59641(14) 0.0312(9) Uani 1 1 d . . .
H3 H 0.9715 0.2919 0.5725 0.037 Uiso 1 1 calc R . .
C4 C 0.9146(2) 0.2480(3) 0.63180(14) 0.0292(9) Uani 1 1 d . A .
C5 C 0.8662(2) 0.2832(3) 0.66655(15) 0.0274(8) Uani 1 1 d . . .
H5 H 0.8491 0.2403 0.6912 0.033 Uiso 1 1 calc R . .
C6 C 0.8424(2) 0.3784(3) 0.66626(14) 0.0243(8) Uani 1 1 d . . .
C7 C 0.7923(2) 0.4162(3) 0.70462(15) 0.0267(8) Uani 1 1 d . . .
H7A H 0.7764 0.3621 0.7257 0.032 Uiso 1 1 calc R . .
H7B H 0.7449 0.4453 0.6863 0.032 Uiso 1 1 calc R . .
C9 C 0.7794(2) 0.5440(3) 0.77026(15) 0.0286(9) Uani 1 1 d . . .
H9A H 0.7299 0.5559 0.7483 0.034 Uiso 1 1 calc R . .
H9B H 0.7681 0.5031 0.7995 0.034 Uiso 1 1 calc R . .
C10 C 0.8127(2) 0.6381(3) 0.79029(14) 0.0252(8) Uani 1 1 d . . .
C11 C 0.8277(2) 0.6589(3) 0.84242(15) 0.0297(9) Uani 1 1 d . B .
H11 H 0.8135 0.6132 0.8666 0.036 Uiso 1 1 calc R . .
C12 C 0.8626(2) 0.7444(3) 0.86010(16) 0.0343(10) Uani 1 1 d . . .
C13 C 0.8835(2) 0.8082(3) 0.82298(16) 0.0322(9) Uani 1 1 d . B .
H13 H 0.909 0.8664 0.8342 0.039 Uiso 1 1 calc R . .
C14 C 0.8693(2) 0.7916(3) 0.77069(16) 0.0286(9) Uani 1 1 d . . .
C15 C 0.8314(2) 0.7061(3) 0.75415(14) 0.0249(8) Uani 1 1 d . B .
C16 C 0.9025(2) 0.4470(3) 0.77188(14) 0.0287(9) Uani 1 1 d . . .
H16A H 0.925 0.3961 0.7516 0.034 Uiso 1 1 calc R . .
H16B H 0.8835 0.4156 0.8019 0.034 Uiso 1 1 calc R . .
C17 C 0.9663(2) 0.5171(3) 0.79111(17) 0.0403(11) Uani 1 1 d . . .
H17A H 0.9456 0.5628 0.8151 0.048 Uiso 1 1 calc R . .
H17B H 1.0088 0.4805 0.8108 0.048 Uiso 1 1 calc R . .
C18 C 1 0.5745(4) 0.75 0.0471(18) Uani 1 2 d S . .
H18A H 0.9588 0.6168 0.7331 0.057 Uiso 0.5 1 calc PR . .
H18B H 1.0412 0.6168 0.7669 0.057 Uiso 0.5 1 calc PR . .
C19 C 0.9453(3) 0.4786(3) 0.55704(18) 0.0526(13) Uani 1 1 d . . .
H19A H 0.9833 0.4456 0.5383 0.079 Uiso 1 1 calc R . .
H19B H 0.97 0.5339 0.5757 0.079 Uiso 1 1 calc R . .
H19C H 0.902 0.5011 0.5327 0.079 Uiso 1 1 calc R . .
C20 C 0.9414(2) 0.1423(3) 0.63341(15) 0.0413(11) Uani 1 1 d D . .
C21A C 0.8688(4) 0.0739(4) 0.6251(3) 0.052(2) Uani 0.744(9) 1 d PD A 3
H21A H 0.8858 0.0065 0.6276 0.078 Uiso 0.744(9) 1 calc PR A 3
H21B H 0.8407 0.0856 0.591 0.078 Uiso 0.744(9) 1 calc PR A 3
H21C H 0.8345 0.087 0.6514 0.078 Uiso 0.744(9) 1 calc PR A 3
C22A C 0.9909(4) 0.1157(5) 0.5903(2) 0.0380(16) Uani 0.744(9) 1 d PD A 3
H22A H 1.0015 0.0463 0.5913 0.057 Uiso 0.744(9) 1 calc PR A 3
H22B H 1.04 0.1513 0.5952 0.057 Uiso 0.744(9) 1 calc PR A 3
H22C H 0.9627 0.1327 0.5569 0.057 Uiso 0.744(9) 1 calc PR A 3
C23A C 0.9849(5) 0.1152(6) 0.6839(2) 0.072(3) Uani 0.744(9) 1 d PD A 3
H23A H 0.9521 0.1262 0.7113 0.108 Uiso 0.744(9) 1 calc PR A 3
H23B H 1.0318 0.1549 0.6903 0.108 Uiso 0.744(9) 1 calc PR A 3
H23C H 0.9995 0.047 0.6834 0.108 Uiso 0.744(9) 1 calc PR A 3
C21B C 0.9040(11) 0.0864(13) 0.6731(6) 0.048(6) Uiso 0.256(9) 1 d PD A 4
H21D H 0.8482 0.0811 0.6624 0.072 Uiso 0.256(9) 1 calc PR A 4
H21E H 0.9126 0.12 0.7062 0.072 Uiso 0.256(9) 1 calc PR A 4
H21F H 0.9268 0.0218 0.6766 0.072 Uiso 0.256(9) 1 calc PR A 4
C22B C 0.9461(18) 0.1068(19) 0.5798(5) 0.074(8) Uiso 0.256(9) 1 d PD A 4
H22D H 0.9688 0.042 0.5811 0.111 Uiso 0.256(9) 1 calc PR A 4
H22E H 0.9787 0.1506 0.5623 0.111 Uiso 0.256(9) 1 calc PR A 4
H22F H 0.894 0.1047 0.561 0.111 Uiso 0.256(9) 1 calc PR A 4
C23B C 1.0253(7) 0.1595(16) 0.6604(9) 0.059(6) Uiso 0.256(9) 1 d PD A 4
H23D H 1.0228 0.1947 0.6926 0.088 Uiso 0.256(9) 1 calc PR A 4
H23E H 1.0547 0.1975 0.6378 0.088 Uiso 0.256(9) 1 calc PR A 4
H23F H 1.051 0.0973 0.6677 0.088 Uiso 0.256(9) 1 calc PR A 4
C24A C 0.8830(4) 0.7719(5) 0.9155(3) 0.0260(18) Uani 0.647(6) 1 d PD B 1
C25A C 0.8081(4) 0.7693(6) 0.9409(3) 0.048(2) Uani 0.647(6) 1 d PD B 1
H25A H 0.7716 0.8171 0.9246 0.073 Uiso 0.647(6) 1 calc PR B 1
H25B H 0.8197 0.7842 0.9775 0.073 Uiso 0.647(6) 1 calc PR B 1
H25C H 0.7849 0.7049 0.9368 0.073 Uiso 0.647(6) 1 calc PR B 1
C26A C 0.9395(4) 0.6969(5) 0.9395(3) 0.043(2) Uani 0.647(6) 1 d PD B 1
H26A H 0.9168 0.6325 0.9338 0.065 Uiso 0.647(6) 1 calc PR B 1
H26B H 0.9503 0.709 0.9764 0.065 Uiso 0.647(6) 1 calc PR B 1
H26C H 0.9878 0.7007 0.9237 0.065 Uiso 0.647(6) 1 calc PR B 1
C27A C 0.9210(4) 0.8705(5) 0.9255(3) 0.0426(19) Uani 0.647(6) 1 d PD B 1
H27A H 0.9712 0.8714 0.9119 0.064 Uiso 0.647(6) 1 calc PR B 1
H27B H 0.9288 0.8827 0.9626 0.064 Uiso 0.647(6) 1 calc PR B 1
H27C H 0.8874 0.9206 0.9086 0.064 Uiso 0.647(6) 1 calc PR B 1
C24B C 0.8724(7) 0.7509(8) 0.9228(7) 0.025(5) Uiso 0.353(6) 1 d PD B 2
C25B C 0.8436(7) 0.6696(8) 0.9541(5) 0.037(3) Uiso 0.353(6) 1 d PD B 2
H25D H 0.8479 0.6886 0.9904 0.056 Uiso 0.353(6) 1 calc PR B 2
H25E H 0.8751 0.6118 0.9505 0.056 Uiso 0.353(6) 1 calc PR B 2
H25F H 0.7893 0.6557 0.9418 0.056 Uiso 0.353(6) 1 calc PR B 2
C26B C 0.9598(6) 0.7660(10) 0.9376(5) 0.039(3) Uiso 0.353(6) 1 d PD B 2
H26D H 0.9698 0.7814 0.9742 0.059 Uiso 0.353(6) 1 calc PR B 2
H26E H 0.9777 0.8194 0.9174 0.059 Uiso 0.353(6) 1 calc PR B 2
H26F H 0.9877 0.707 0.9305 0.059 Uiso 0.353(6) 1 calc PR B 2
C27B C 0.8305(8) 0.8437(9) 0.9347(5) 0.041(3) Uiso 0.353(6) 1 d PD B 2
H27D H 0.7753 0.838 0.9221 0.062 Uiso 0.353(6) 1 calc PR B 2
H27E H 0.8529 0.8983 0.9178 0.062 Uiso 0.353(6) 1 calc PR B 2
H27F H 0.8364 0.8544 0.9719 0.062 Uiso 0.353(6) 1 calc PR B 2
C28 C 0.8930(2) 0.8621(3) 0.73176(18) 0.0386(10) Uani 1 1 d . B 2
H28A H 0.9144 0.9203 0.7494 0.058 Uiso 1 1 calc R B 2
H28B H 0.8477 0.8794 0.7077 0.058 Uiso 1 1 calc R B 2
H28C H 0.9325 0.8325 0.7129 0.058 Uiso 1 1 calc R B 2
C29 C 0.7192(3) 0.5495(4) 0.5097(2) 0.0562(14) Uani 1 1 d . C 2
H29A H 0.7177 0.4977 0.5356 0.067 Uiso 1 1 calc R C 2
H29B H 0.7387 0.5211 0.479 0.067 Uiso 1 1 calc R C 2
C30 C 0.6397(3) 0.5873(4) 0.4954(2) 0.0583(14) Uani 1 1 d . C 2
H30A H 0.6211 0.6179 0.5254 0.088 Uiso 1 1 calc R C 2
H30B H 0.605 0.5341 0.4836 0.088 Uiso 1 1 calc R C 2
H30C H 0.6403 0.635 0.4679 0.088 Uiso 1 1 calc R C 2

loop_
_atom_site_aniso_label
_atom_site_aniso_U_11
_atom_site_aniso_U_22
_atom_site_aniso_U_33
_atom_site_aniso_U_23
_atom_site_aniso_U_13
_atom_site_aniso_U_12
U1 0.02904(8) 0.03697(9) 0.01823(7) 0.00108(7) 0.00124(5) -0.00218(7)
O1 0.0341(15) 0.0369(16) 0.0329(16) 0.0003(13) 0.0079(13) -0.0029(13)
O2 0.0353(17) 0.075(2) 0.0310(17) 0.0093(16) -0.0028(13) -0.0179(16)
O3 0.0585(19) 0.0276(15) 0.0232(15) -0.0015(12) 0.0069(13) -0.0028(14)
O4 0.0277(14) 0.0374(16) 0.0203(13) -0.0031(12) -0.0011(11) 0.0034(12)
O5 0.0517(19) 0.066(2) 0.0211(15) -0.0023(15) 0.0023(13) 0.0257(17)
O6 0.0532(19) 0.0520(19) 0.0214(15) -0.0013(14) 0.0023(13) 0.0152(15)
O7 0.087(3) 0.075(3) 0.042(2) 0.0016(19) 0.0009(19) 0.051(2)
O8 0.058(2) 0.0452(19) 0.0198(15) -0.0014(14) 0.0003(14) -0.0079(16)
N1 0.048(2) 0.064(3) 0.034(2) 0.000(2) 0.0036(18) 0.024(2)
N8 0.0202(15) 0.0286(17) 0.0162(15) 0.0007(13) 0.0023(12) -0.0083(13)
C1 0.028(2) 0.029(2) 0.0191(19) -0.0039(16) -0.0035(15) -0.0087(16)
C2 0.041(2) 0.036(2) 0.019(2) -0.0054(17) 0.0069(17) -0.0118(19)
C3 0.034(2) 0.044(3) 0.0173(19) -0.0029(18) 0.0080(16) 0.0008(19)
C4 0.027(2) 0.040(2) 0.020(2) 0.0023(17) 0.0003(16) 0.0004(18)
C5 0.026(2) 0.033(2) 0.024(2) 0.0021(17) 0.0035(16) -0.0054(17)
C6 0.0199(18) 0.034(2) 0.0182(18) -0.0057(16) -0.0004(14) -0.0103(16)
C7 0.0211(19) 0.033(2) 0.026(2) -0.0050(17) 0.0036(16) -0.0103(16)
C9 0.0233(19) 0.042(2) 0.0216(19) -0.0054(17) 0.0071(15) -0.0062(17)
C10 0.0186(18) 0.035(2) 0.0224(19) -0.0064(17) 0.0051(15) 0.0029(16)
C11 0.0249(19) 0.042(3) 0.0227(19) -0.0026(17) 0.0058(15) 0.0098(18)
C12 0.026(2) 0.048(3) 0.027(2) -0.015(2) -0.0047(17) 0.0162(19)
C13 0.0227(19) 0.034(2) 0.038(2) -0.0120(19) -0.0048(17) 0.0088(17)
C14 0.0191(19) 0.030(2) 0.035(2) -0.0058(17) -0.0009(16) 0.0103(16)
C15 0.0186(18) 0.035(2) 0.0199(19) -0.0063(16) -0.0022(15) 0.0079(16)
C16 0.027(2) 0.040(2) 0.0191(19) 0.0039(17) 0.0013(16) -0.0041(17)
C17 0.023(2) 0.058(3) 0.038(2) -0.022(2) -0.0010(18) 0.007(2)
C18 0.017(3) 0.030(3) 0.093(6) 0 -0.002(3) 0
C19 0.088(4) 0.039(3) 0.036(3) -0.002(2) 0.030(3) -0.009(3)
C20 0.048(3) 0.048(3) 0.030(2) 0.012(2) 0.012(2) 0.022(2)
C21A 0.061(4) 0.028(3) 0.074(5) 0.000(3) 0.036(4) 0.000(3)
C22A 0.039(4) 0.044(4) 0.031(3) -0.005(3) 0.005(3) 0.005(3)
C23A 0.115(8) 0.064(5) 0.036(4) 0.011(4) 0.003(4) 0.040(5)
C24A 0.033(4) 0.026(4) 0.018(4) -0.004(3) 0.001(3) 0.003(3)
C25A 0.049(4) 0.075(6) 0.023(4) -0.019(4) 0.011(3) -0.001(4)
C26A 0.054(5) 0.048(5) 0.025(4) -0.003(3) -0.010(3) 0.012(4)
C27A 0.059(5) 0.040(4) 0.025(4) -0.013(3) -0.008(3) -0.003(4)
C28 0.034(2) 0.033(2) 0.048(3) -0.004(2) 0.002(2) 0.0003(19)
C29 0.080(4) 0.049(3) 0.038(3) -0.006(2) -0.001(3) -0.014(3)
C30 0.067(4) 0.066(4) 0.039(3) 0.003(3) -0.002(3) -0.021(3)

loop_
_atom_type_symbol
_atom_type_description
_atom_type_scat_dispersion_real
_atom_type_scat_dispersion_imag
_atom_type_scat_source
C C 0.0033 0.0016 'International Tables Vol C Tables 4.2.6.8 and 6.1.1.4'
H H 0 0 'International Tables Vol C Tables 4.2.6.8 and 6.1.1.4'
N N 0.0061 0.0033 'International Tables Vol C Tables 4.2.6.8 and 6.1.1.4'
O O 0.0106 0.006 'International Tables Vol C Tables 4.2.6.8 and 6.1.1.4'
U U -9.6767 9.6646 'International Tables Vol C Tables 4.2.6.8 and 6.1.1.4'

loop_
_geom_angle_atom_site_label_1
_geom_angle_atom_site_label_2
_geom_angle_atom_site_label_3
_geom_angle
_geom_angle_site_symmetry_1
O1 U1 O2 173.53(13) .
O1 U1 O4 92.94(11) .
O2 U1 O4 92.52(12) .
O1 U1 O3 94.53(12) .
O2 U1 O3 89.59(13) .
O4 U1 O3 82.98(10) .
O1 U1 O8 86.84(12) .
O2 U1 O8 88.76(12) .
O4 U1 O8 165.33(10) .
O3 U1 O8 82.42(10) .
O1 U1 O5 89.63(12) .
O2 U1 O5 88.36(14) .
O4 U1 O5 75.57(9) .
O3 U1 O5 158.33(10) .
O8 U1 O5 119.09(10) .
O1 U1 O6 86.33(12) .
O2 U1 O6 87.67(13) .
O4 U1 O6 125.56(9) .
O3 U1 O6 151.42(10) .
O8 U1 O6 69.09(10) .
O5 U1 O6 50.00(9) .
C1 O3 U1 163.3(3) .
C15 O4 U1 171.5(2) .
N1 O5 U1 97.8(2) .
N1 O6 U1 97.0(2) .
C29 O8 U1 123.5(3) .
C29 O8 H8O 108(4) .
U1 O8 H8O 127(4) .
O7 N1 O5 122.9(4) .
O7 N1 O6 121.8(4) .
O5 N1 O6 115.2(4) .
C16 N8 C7 110.9(3) .
C16 N8 C9 113.4(3) .
C7 N8 C9 111.2(3) .
C16 N8 H8 112(3) .
C7 N8 H8 106(3) .
C9 N8 H8 103(3) .
O3 C1 C2 120.5(3) .
O3 C1 C6 120.1(3) .
C2 C1 C6 119.3(4) .
C3 C2 C1 118.8(4) .
C3 C2 C19 121.0(4) .
C1 C2 C19 120.1(4) .
C2 C3 C4 123.1(4) .
C2 C3 H3 118.4 .
C4 C3 H3 118.4 .
C3 C4 C5 116.8(4) .
C3 C4 C20 122.0(3) .
C5 C4 C20 121.2(3) .
C6 C5 C4 122.1(4) .
C6 C5 H5 118.9 .
C4 C5 H5 118.9 .
C5 C6 C1 119.8(3) .
C5 C6 C7 121.8(3) .
C1 C6 C7 118.4(3) .
C6 C7 N8 111.4(3) .
C6 C7 H7A 109.3 .
N8 C7 H7A 109.3 .
C6 C7 H7B 109.3 .
N8 C7 H7B 109.3 .
H7A C7 H7B 108 .
C10 C9 N8 111.5(3) .
C10 C9 H9A 109.3 .
N8 C9 H9A 109.3 .
C10 C9 H9B 109.3 .
N8 C9 H9B 109.3 .
H9A C9 H9B 108 .
C11 C10 C15 119.6(4) .
C11 C10 C9 123.0(4) .
C15 C10 C9 117.4(3) .
C12 C11 C10 122.0(4) .
C12 C11 H11 119 .
C10 C11 H11 119 .
C11 C12 C13 116.6(4) .
C11 C12 C24A 125.8(5) .
C13 C12 C24A 117.5(5) .
C11 C12 C24B 111.9(5) .
C13 C12 C24B 131.4(5) .
C24A C12 C24B 14.0(5) .
C14 C13 C12 123.7(4) .
C14 C13 H13 118.1 .
C12 C13 H13 118.1 .
C13 C14 C15 118.1(4) .
C13 C14 C28 122.2(4) .
C15 C14 C28 119.7(4) .
O4 C15 C14 121.2(4) .
O4 C15 C10 118.8(3) .
C14 C15 C10 119.9(3) .
N8 C16 C17 115.1(3) .
N8 C16 H16A 108.5 .
C17 C16 H16A 108.5 .
N8 C16 H16B 108.5 .
C17 C16 H16B 108.5 .
H16A C16 H16B 107.5 .
C18 C17 C16 115.4(3) .
C18 C17 H17A 108.4 .
C16 C17 H17A 108.4 .
C18 C17 H17B 108.4 .
C16 C17 H17B 108.4 .
H17A C17 H17B 107.5 .
C17 C18 C17 116.5(5) 2_756
C17 C18 H18A 108.2 2_756
C17 C18 H18A 108.2 .
C17 C18 H18B 108.2 2_756
C17 C18 H18B 108.2 .
H18A C18 H18B 107.3 .
C2 C19 H19A 109.5 .
C2 C19 H19B 109.5 .
H19A C19 H19B 109.5 .
C2 C19 H19C 109.5 .
H19A C19 H19C 109.5 .
H19B C19 H19C 109.5 .
C23A C20 C22B 132.1(12) .
C23A C20 C21B 58.1(8) .
C22B C20 C21B 123.7(14) .
C23A C20 C4 112.6(4) .
C22B C20 C4 109.6(11) .
C21B C20 C4 110.9(8) .
C23A C20 C22A 108.8(5) .
C22B C20 C22A 30.6(11) .
C21B C20 C22A 135.0(8) .
C4 C20 C22A 113.6(4) .
C23A C20 C23B 44.6(9) .
C22B C20 C23B 108.9(14) .
C21B C20 C23B 102.8(12) .
C4 C20 C23B 97.5(9) .
C22A C20 C23B 78.4(9) .
C23A C20 C21A 106.7(5) .
C22B C20 C21A 78.6(12) .
C21B C20 C21A 51.8(8) .
C4 C20 C21A 109.6(4) .
C22A C20 C21A 105.1(4) .
C23B C20 C21A 147.8(10) .
C20 C21A H21A 109.5 .
C20 C21A H21B 109.5 .
C20 C21A H21C 109.5 .
C20 C22A H22A 109.5 .
C20 C22A H22B 109.5 .
C20 C22A H22C 109.5 .
C20 C23A H23A 109.5 .
C20 C23A H23B 109.5 .
C20 C23A H23C 109.5 .
C20 C21B H21D 109.5 .
C20 C21B H21E 109.5 .
C20 C21B H21F 109.5 .
C20 C22B H22D 109.5 .
C20 C22B H22E 109.5 .
C20 C22B H22F 109.5 .
C20 C23B H23D 109.5 .
C20 C23B H23E 109.5 .
C20 C23B H23F 109.5 .
C12 C24A C26A 107.1(5) .
C12 C24A C27A 116.3(6) .
C26A C24A C27A 107.2(6) .
C12 C24A C25A 107.4(5) .
C26A C24A C25A 110.2(7) .
C27A C24A C25A 108.6(6) .
C25B C24B C27B 108.7(11) .
C25B C24B C26B 110.1(11) .
C27B C24B C26B 108.3(11) .
C25B C24B C12 120.2(10) .
C27B C24B C12 104.8(9) .
C26B C24B C12 104.2(9) .
C24B C25B H25D 109.5 .
C24B C25B H25E 109.5 .
H25D C25B H25E 109.5 .
C24B C25B H25F 109.5 .
H25D C25B H25F 109.5 .
H25E C25B H25F 109.5 .
C24B C26B H26D 109.5 .
C24B C26B H26E 109.5 .
H26D C26B H26E 109.5 .
C24B C26B H26F 109.5 .
H26D C26B H26F 109.5 .
H26E C26B H26F 109.5 .
C24B C27B H27D 109.5 .
C24B C27B H27E 109.5 .
H27D C27B H27E 109.5 .
C24B C27B H27F 109.5 .
H27D C27B H27F 109.5 .
H27E C27B H27F 109.5 .
C14 C28 H28A 109.5 .
C14 C28 H28B 109.5 .
H28A C28 H28B 109.5 .
C14 C28 H28C 109.5 .
H28A C28 H28C 109.5 .
H28B C28 H28C 109.5 .
O8 C29 C30 111.6(4) .
O8 C29 H29A 109.3 .
C30 C29 H29A 109.3 .
O8 C29 H29B 109.3 .
C30 C29 H29B 109.3 .
H29A C29 H29B 108 .
C29 C30 H30A 109.5 .
C29 C30 H30B 109.5 .
H30A C30 H30B 109.5 .
C29 C30 H30C 109.5 .
H30A C30 H30C 109.5 .
H30B C30 H30C 109.5 .

loop_
_geom_bond_atom_site_label_1
_geom_bond_atom_site_label_2
_geom_bond_distance
_geom_bond_site_symmetry_2
U1 O1 1.772(3) .
U1 O2 1.774(3) .
U1 O4 2.198(2) .
U1 O3 2.200(3) .
U1 O8 2.457(3) .
U1 O5 2.552(3) .
U1 O6 2.560(3) .
O3 C1 1.332(5) .
O4 C15 1.337(4) .
O5 N1 1.272(5) .
O6 N1 1.287(5) .
O7 N1 1.206(5) .
O8 C29 1.431(6) .
O8 H8O 0.89(2) .
N8 C16 1.503(5) .
N8 C7 1.513(5) .
N8 C9 1.515(5) .
N8 H8 0.871(19) .
C1 C2 1.404(5) .
C1 C6 1.411(5) .
C2 C3 1.386(6) .
C2 C19 1.503(6) .
C3 C4 1.398(5) .
C3 H3 0.95 .
C4 C5 1.398(5) .
C4 C20 1.537(6) .
C5 C6 1.383(5) .
C5 H5 0.95 .
C6 C7 1.498(5) .
C7 H7A 0.99 .
C7 H7B 0.99 .
C9 C10 1.498(5) .
C9 H9A 0.99 .
C9 H9B 0.99 .
C10 C11 1.391(5) .
C10 C15 1.401(5) .
C11 C12 1.386(6) .
C11 H11 0.95 .
C12 C13 1.394(6) .
C12 C24A 1.503(9) .
C12 C24B 1.635(17) .
C13 C14 1.384(6) .
C13 H13 0.95 .
C14 C15 1.400(5) .
C14 C28 1.505(6) .
C16 C17 1.515(6) .
C16 H16A 0.99 .
C16 H16B 0.99 .
C17 C18 1.511(6) .
C17 H17A 0.99 .
C17 H17B 0.99 .
C18 C17 1.511(6) 2_756
C18 H18A 0.99 .
C18 H18B 0.99 .
C19 H19A 0.98 .
C19 H19B 0.98 .
C19 H19C 0.98 .
C20 C23A 1.495(6) .
C20 C22B 1.501(10) .
C20 C21B 1.505(9) .
C20 C22A 1.542(6) .
C20 C23B 1.561(9) .
C20 C21A 1.573(6) .
C21A H21A 0.98 .
C21A H21B 0.98 .
C21A H21C 0.98 .
C22A H22A 0.98 .
C22A H22B 0.98 .
C22A H22C 0.98 .
C23A H23A 0.98 .
C23A H23B 0.98 .
C23A H23C 0.98 .
C21B H21D 0.98 .
C21B H21E 0.98 .
C21B H21F 0.98 .
C22B H22D 0.98 .
C22B H22E 0.98 .
C22B H22F 0.98 .
C23B H23D 0.98 .
C23B H23E 0.98 .
C23B H23F 0.98 .
C24A C26A 1.515(7) .
C24A C27A 1.527(8) .
C24A C25A 1.530(7) .
C25A H25A 0.98 .
C25A H25B 0.98 .
C25A H25C 0.98 .
C26A H26A 0.98 .
C26A H26B 0.98 .
C26A H26C 0.98 .
C27A H27A 0.98 .
C27A H27B 0.98 .
C27A H27C 0.98 .
C24B C25B 1.514(9) .
C24B C27B 1.529(9) .
C24B C26B 1.537(9) .
C25B H25D 0.98 .
C25B H25E 0.98 .
C25B H25F 0.98 .
C26B H26D 0.98 .
C26B H26E 0.98 .
C26B H26F 0.98 .
C27B H27D 0.98 .
C27B H27E 0.98 .
C27B H27F 0.98 .
C28 H28A 0.98 .
C28 H28B 0.98 .
C28 H28C 0.98 .
C29 C30 1.485(7) .
C29 H29A 0.99 .
C29 H29B 0.99 .
C30 H30A 0.98 .
C30 H30B 0.98 .
C30 H30C 0.98 .

loop_
_geom_hbond_atom_site_label_D
_geom_hbond_atom_site_label_H
_geom_hbond_atom_site_label_A
_geom_hbond_distance_DH
_geom_hbond_distance_HA
_geom_hbond_distance_DA
_geom_hbond_angle_DHA
_geom_hbond_site_symmetry_A
O8 H8O O6 0.89(2) 1.93(3) 2.788(4) 162(5) 7_666
N8 H8 O3 0.871(19) 2.30(3) 2.935(4) 130(3) .
N8 H8 O4 0.871(19) 2.18(3) 2.853(4) 134(3) .

loop_
_geom_torsion_atom_site_label_1
_geom_torsion_atom_site_label_2
_geom_torsion_atom_site_label_3
_geom_torsion_atom_site_label_4
_geom_torsion
_geom_torsion_site_symmetry_4
O1 U1 O3 C1 -138.2(9) .
O2 U1 O3 C1 36.8(9) .
O4 U1 O3 C1 129.3(9) .
O8 U1 O3 C1 -52.0(9) .
O5 U1 O3 C1 121.3(8) .
O6 U1 O3 C1 -47.6(10) .
O1 U1 O4 C15 73.7(16) .
O2 U1 O4 C15 -102.8(16) .
O3 U1 O4 C15 167.9(16) .
O8 U1 O4 C15 162.5(15) .
O5 U1 O4 C15 -15.1(16) .
O6 U1 O4 C15 -13.9(16) .
O1 U1 O5 N1 84.3(3) .
O2 U1 O5 N1 -89.5(3) .
O4 U1 O5 N1 177.5(3) .
O3 U1 O5 N1 -174.3(3) .
O8 U1 O5 N1 -1.9(3) .
O6 U1 O5 N1 -1.2(2) .
O1 U1 O6 N1 -91.4(3) .
O2 U1 O6 N1 91.0(3) .
O4 U1 O6 N1 -0.4(3) .
O3 U1 O6 N1 175.9(2) .
O8 U1 O6 N1 -179.4(3) .
O5 U1 O6 N1 1.2(2) .
O1 U1 O8 C29 169.4(4) .
O2 U1 O8 C29 -15.4(4) .
O4 U1 O8 C29 79.8(5) .
O3 U1 O8 C29 74.4(3) .
O5 U1 O8 C29 -102.8(3) .
O6 U1 O8 C29 -103.3(4) .
U1 O5 N1 O7 -177.8(4) .
U1 O5 N1 O6 2.0(4) .
U1 O6 N1 O7 177.8(4) .
U1 O6 N1 O5 -2.0(4) .
U1 O3 C1 C2 100.1(9) .
U1 O3 C1 C6 -83.6(9) .
O3 C1 C2 C3 176.0(4) .
C6 C1 C2 C3 -0.3(6) .
O3 C1 C2 C19 -1.1(6) .
C6 C1 C2 C19 -177.4(4) .
C1 C2 C3 C4 0.5(6) .
C19 C2 C3 C4 177.6(4) .
C2 C3 C4 C5 -0.4(6) .
C2 C3 C4 C20 -179.3(4) .
C3 C4 C5 C6 0.1(6) .
C20 C4 C5 C6 179.0(4) .
C4 C5 C6 C1 0.1(6) .
C4 C5 C6 C7 -178.2(3) .
O3 C1 C6 C5 -176.3(3) .
C2 C1 C6 C5 0.0(5) .
O3 C1 C6 C7 2.0(5) .
C2 C1 C6 C7 178.3(3) .
C5 C6 C7 N8 115.1(4) .
C1 C6 C7 N8 -63.2(4) .
C16 N8 C7 C6 -64.9(4) .
C9 N8 C7 C6 168.1(3) .
C16 N8 C9 C10 74.0(4) .
C7 N8 C9 C10 -160.3(3) .
N8 C9 C10 C11 -118.2(4) .
N8 C9 C10 C15 59.7(4) .
C15 C10 C11 C12 -1.7(5) .
C9 C10 C11 C12 176.2(3) .
C10 C11 C12 C13 -1.1(5) .
C10 C11 C12 C24A -178.2(4) .
C10 C11 C12 C24B 179.3(5) .
C11 C12 C13 C14 1.8(6) .
C24A C12 C13 C14 179.2(4) .
C24B C12 C13 C14 -178.7(6) .
C12 C13 C14 C15 0.3(6) .
C12 C13 C14 C28 -179.7(4) .
U1 O4 C15 C14 -44.2(18) .
U1 O4 C15 C10 139.1(15) .
C13 C14 C15 O4 -179.9(3) .
C28 C14 C15 O4 0.2(5) .
C13 C14 C15 C10 -3.3(5) .
C28 C14 C15 C10 176.8(3) .
C11 C10 C15 O4 -179.4(3) .
C9 C10 C15 O4 2.6(5) .
C11 C10 C15 C14 3.9(5) .
C9 C10 C15 C14 -174.1(3) .
C7 N8 C16 C17 156.1(3) .
C9 N8 C16 C17 -78.0(4) .
N8 C16 C17 C18 -56.0(5) .
C16 C17 C18 C17 -57.3(3) 2_756
C3 C4 C20 C23A 120.0(6) .
C5 C4 C20 C23A -58.8(6) .
C3 C4 C20 C22B -37.0(14) .
C5 C4 C20 C22B 144.2(13) .
C3 C4 C20 C21B -177.0(9) .
C5 C4 C20 C21B 4.2(10) .
C3 C4 C20 C22A -4.3(6) .
C5 C4 C20 C22A 176.9(4) .
C3 C4 C20 C23B 76.3(10) .
C5 C4 C20 C23B -102.6(10) .
C3 C4 C20 C21A -121.5(5) .
C5 C4 C20 C21A 59.7(5) .
C11 C12 C24A C26A 60.4(7) .
C13 C12 C24A C26A -116.7(6) .
C24B C12 C24A C26A 70(2) .
C11 C12 C24A C27A -179.7(5) .
C13 C12 C24A C27A 3.2(7) .
C24B C12 C24A C27A -170(3) .
C11 C12 C24A C25A -57.9(7) .
C13 C12 C24A C25A 125.0(6) .
C24B C12 C24A C25A -48(2) .
C11 C12 C24B C25B -0.7(11) .
C13 C12 C24B C25B 179.8(7) .
C24A C12 C24B C25B -172(3) .
C11 C12 C24B C27B -123.3(8) .
C13 C12 C24B C27B 57.3(11) .
C24A C12 C24B C27B 65(2) .
C11 C12 C24B C26B 123.1(8) .
C13 C12 C24B C26B -56.4(11) .
C24A C12 C24B C26B -49(2) .
U1 O8 C29 C30 84.4(4) .
